data_8103748
loop_
_publ_author_name
'Fleck, M.'
'Giester, G.'
'Kolitsch, U.'
'Hertweck, B.'
'Wildner, M.'
'Prem, M.'
'Wohlschlaeger, A.'

_publ_section_title
;
 Crystal structures of the double salt dihydrates K2 Cd (Se O4)2 * 2(H2
 O), K2 Mn (S O4)2 * 2(H2 O), (N H4)2 Cu (Se O4)2 * 2(H2 O) andK Fe H (S
 O4)2 * 2(H2 O)
;
_journal_name_full 'Zeitschrift fuer Kristallographie (149,1979-)'
_journal_page_first 242
_journal_page_last 248
_journal_volume 217
_journal_year 2002
_chemical_formula_sum 'Fe H5 K O10 S2'
_chemical_name_systematic 'K Fe H (S O4)2 (H2 O)2'
_space_group_IT_number 2
_symmetry_space_group_name_Hall '-P 1'
_symmetry_space_group_name_H-M 'P -1'
_cell_angle_alpha 103.86
_cell_angle_beta 99.77
_cell_angle_gamma 95.66
_cell_formula_units_Z 1
_cell_length_a 4.626
_cell_length_b 5.82
_cell_length_c 8.265
_cell_volume 210.641
_citation_journal_id_ASTM ZEKRDZ
_cod_data_source_file Fleck_ZEKRDZ_2002_1055.cif
_cod_data_source_block H5Fe1K1O10S2
_cod_original_cell_volume 210.6413
_cod_original_formula_sum 'H5 Fe1 K1 O10 S2'
_cod_database_code 8103748

loop_
_symmetry_equiv_pos_as_xyz
x,y,z
-x,-y,-z

loop_
_atom_site_label
_atom_site_type_symbol
_atom_site_fract_x
_atom_site_fract_y
_atom_site_fract_z
_atom_site_occupancy
_atom_site_U_iso_or_equiv
Fe1 Fe+2 0 0 0 1 0.0
O5 O-2 0.2006 0.78106 0.14626 1 0.0
S1 S+6 0.61398 0.3194 0.24521 1 0.0
H3 H+1 0.507 0.438 0.462 0.5 0.0
O2 O-2 0.7932 0.12561 0.20758 1 0.0
O4 O-2 0.3529 0.28235 0.10817 1 0.0
K1 K+1 0 0 0.5 1 0.0
H2 H+1 0.101 0.675 0.166 1 0.0
O1 O-2 0.5161 0.30191 0.40805 1 0.0
O3 O-2 0.78 0.55529 0.27203 1 0.0
H1 H+1 0.348 0.721 0.145 1 0.0
